data_7129338
loop_
_publ_author_name
'Chambers, Luke I.'
'Yufit, Dimitrii S.'
'Fox, Mark A.'
'Musa, Osama'
'Steed, Jonathan W.'

_publ_section_title
;
 Structure and hydration of polyvinylpyrrolidone-hydrogen peroxide
;
_journal_name_full 'Chemical Communications'
_journal_paper_doi 10.1039/D1CC06047C
_journal_year 2021
_chemical_absolute_configuration unk
_chemical_formula_moiety 'C12 H20 N2 O2, H2 O2, H2 O'
_chemical_formula_sum 'C12 H24 N2 O5'
_chemical_formula_weight 276.33
_space_group_crystal_system monoclinic
_space_group_IT_number 4
_space_group_name_Hall 'P 2yb'
_space_group_name_H-M_alt 'P 1 21 1'
_atom_sites_solution_hydrogens difmap
_atom_sites_solution_primary direct
_audit_creation_date 2021-05-19
_audit_creation_method
;
Olex2 1.3-beta
(compiled 2020.11.12 svn.r5f609507 for OlexSys, GUI svn.r6272)
;
_audit_update_record
;
2021-06-04 deposited with the CCDC.	2021-12-01 downloaded from the CCDC.
;
_cell_angle_alpha 90
_cell_angle_beta 105.7471(17)
_cell_angle_gamma 90
_cell_formula_units_Z 2
_cell_length_a 6.9359(3)
_cell_length_b 14.9061(7)
_cell_length_c 6.9555(3)
_cell_measurement_reflns_used 6787
_cell_measurement_temperature 100.0
_cell_measurement_theta_max 31.52
_cell_measurement_theta_min 2.73
_cell_volume 692.12(5)
_computing_cell_refinement 'SAINT V8.40B (Bruker AXS, 2016)'
_computing_data_collection 'APEX3 v.2017.3_0 (Bruker AXS, 2017)'
_computing_data_reduction 'SAINT V8.40B (Bruker AXS, 2016)'
_computing_molecular_graphics 'Olex2 1.3-beta (Dolomanov et al., 2009)'
_computing_publication_material 'Olex2 1.3-beta (Dolomanov et al., 2009)'
_computing_structure_refinement 'SHELXL 2017/1 (Sheldrick, 2015)'
_computing_structure_solution 'XS  (Sheldrick, 2008)'
_diffrn_ambient_temperature 100.0
_diffrn_detector 'Bruker PHOTON III C7 MM CPAD'
_diffrn_detector_area_resol_mean 54.8
_diffrn_detector_type 'CPA sensor'
_diffrn_measured_fraction_theta_full 0.997
_diffrn_measured_fraction_theta_max 0.997
_diffrn_measurement_device '3-circle diffractometer'
_diffrn_measurement_device_type 'Bruker D8 Venture'
_diffrn_measurement_method '\w- and \f-scans'
_diffrn_radiation_monochromator 'focusing mirrors'
_diffrn_radiation_probe x-ray
_diffrn_radiation_type MoK\a
_diffrn_radiation_wavelength 0.71073
_diffrn_reflns_av_R_equivalents 0.0346
_diffrn_reflns_av_unetI/netI 0.0410
_diffrn_reflns_Laue_measured_fraction_full 0.997
_diffrn_reflns_Laue_measured_fraction_max 0.997
_diffrn_reflns_limit_h_max 9
_diffrn_reflns_limit_h_min -9
_diffrn_reflns_limit_k_max 20
_diffrn_reflns_limit_k_min -20
_diffrn_reflns_limit_l_max 9
_diffrn_reflns_limit_l_min -9
_diffrn_reflns_number 11754
_diffrn_reflns_point_group_measured_fraction_full 0.997
_diffrn_reflns_point_group_measured_fraction_max 0.995
_diffrn_reflns_theta_full 25.242
_diffrn_reflns_theta_max 30.000
_diffrn_reflns_theta_min 3.043
_diffrn_source 'microfocus sealed X-ray tube'
_diffrn_source_current 1.0
_diffrn_source_power 0.05
_diffrn_source_type 'Incoatec I\mS microsource'
_diffrn_source_voltage 50.0
_diffrn_standards_number 0
_exptl_absorpt_coefficient_mu 0.102
_exptl_absorpt_correction_T_max 0.7462
_exptl_absorpt_correction_T_min 0.6649
_exptl_absorpt_correction_type multi-scan
_exptl_absorpt_process_details
;
SADABS-2016/2 (Bruker,2016/2) was used for absorption correction.
wR2(int) was 0.0626 before and 0.0445 after correction.
The Ratio of minimum to maximum transmission is 0.8910.
The \l/2 correction factor is Not present.
;
_exptl_crystal_colour 'clear colourless'
_exptl_crystal_colour_lustre clear
_exptl_crystal_colour_primary colourless
_exptl_crystal_density_diffrn 1.326
_exptl_crystal_description plate
_exptl_crystal_F_000 300
_exptl_crystal_size_max 0.19
_exptl_crystal_size_mid 0.13
_exptl_crystal_size_min 0.09
_refine_diff_density_max 0.456
_refine_diff_density_min -0.258
_refine_diff_density_rms 0.049
_refine_ls_abs_structure_details
;
 Flack x determined using 1551 quotients [(I+)-(I-)]/[(I+)+(I-)]
 (Parsons, Flack and Wagner, Acta Cryst. B69 (2013) 249-259).
;
_refine_ls_abs_structure_Flack 0.5(4)
_refine_ls_extinction_method none
_refine_ls_goodness_of_fit_ref 1.026
_refine_ls_hydrogen_treatment refall
_refine_ls_matrix_type full
_refine_ls_number_parameters 267
_refine_ls_number_reflns 4014
_refine_ls_number_restraints 1
_refine_ls_restrained_S_all 1.026
_refine_ls_R_factor_all 0.0490
_refine_ls_R_factor_gt 0.0448
_refine_ls_shift/su_max 0.000
_refine_ls_shift/su_mean 0.000
_refine_ls_structure_factor_coef Fsqd
_refine_ls_weighting_details 'w=1/[\s^2^(Fo^2^)+(0.0683P)^2^+0.1080P] where P=(Fo^2^+2Fc^2^)/3'
_refine_ls_weighting_scheme calc
_refine_ls_wR_factor_gt 0.1103
_refine_ls_wR_factor_ref 0.1135
_reflns_Friedel_coverage 0.926
_reflns_Friedel_fraction_full 0.998
_reflns_Friedel_fraction_max 0.992
_reflns_number_gt 3711
_reflns_number_total 4014
_reflns_threshold_expression 'I > 2\s(I)'
_cod_data_source_file d1cc06047c2.cif
_cod_data_source_block H2O2_H2O_100k
_cod_depositor_comments
;
The following automatic conversions were performed:

data item '_diffrn_radiation_probe' value 'X-ray' was changed to
'x-ray' in accordance with the
/home/data/users/saulius/crontab/automatic-downloads/rss-feeds/RSC/lib/dictionaries/cif_core.dic
dictionary named 'cif_core.dic' version 2.4.2 last updated on
2011-04-26.

Automatic conversion script
Id: cif_fix_values 7556 2019-12-06 15:28:31Z antanas 
;
_cod_database_code 7129338
_shelx_shelxl_version_number 2017/1
_shelx_space_group_comment
;
The symmetry employed for this shelxl refinement is uniquely defined
by the following loop, which should always be used as a source of
symmetry information in preference to the above space-group names.
They are only intended as comments.
;
_shelx_estimated_absorpt_t_max 0.991
_shelx_estimated_absorpt_t_min 0.981
_computing_bruker_data_scaling 'SADABS V2012/1 (Bruker AXS Inc.)'
_olex2_refinement_description
;
1. Uiso/Uaniso restraints and constraints
Uiso(H5B) = Uiso(H5A)
;
_olex2_submission_special_instructions 'No special instructions were received'

loop_
_space_group_symop_operation_xyz
'x, y, z'
'-x, y+1/2, -z'

loop_
_atom_site_label
_atom_site_type_symbol
_atom_site_fract_x
_atom_site_fract_y
_atom_site_fract_z
_atom_site_U_iso_or_equiv
_atom_site_adp_type
_atom_site_occupancy
_atom_site_site_symmetry_order
_atom_site_calc_flag
_atom_site_refinement_flags_posn
_atom_site_refinement_flags_adp
_atom_site_refinement_flags_occupancy
_atom_site_disorder_assembly
_atom_site_disorder_group
O1 O 0.7649(3) 0.49897(11) 0.8394(3) 0.0193(4) Uani 1 1 d . . . . .
O2 O 0.4637(3) 0.44678(12) 1.1565(3) 0.0206(4) Uani 1 1 d . . . . .
N1 N 0.7718(3) 0.34621(13) 0.8825(3) 0.0136(4) Uani 1 1 d . . . . .
N2 N 0.7956(3) 0.42951(14) 1.3236(3) 0.0166(4) Uani 1 1 d . . . . .
C1 C 0.6862(3) 0.42359(16) 0.8057(3) 0.0144(4) Uani 1 1 d . . . . .
C2 C 0.4776(3) 0.40441(16) 0.6750(4) 0.0164(4) Uani 1 1 d . . . . .
C3 C 0.4741(3) 0.30245(17) 0.6426(4) 0.0174(4) Uani 1 1 d . . . . .
C4 C 0.6449(3) 0.26681(16) 0.8184(4) 0.0170(4) Uani 1 1 d . . . . .
C5 C 0.9696(3) 0.34138(15) 1.0272(3) 0.0141(4) Uani 1 1 d . . . . .
C6 C 1.1187(4) 0.29439(19) 0.9360(4) 0.0208(5) Uani 1 1 d . . . . .
C7 C 0.9615(3) 0.29529(16) 1.2214(4) 0.0166(4) Uani 1 1 d . . . . .
C8 C 0.8010(4) 0.33182(15) 1.3149(3) 0.0166(4) Uani 1 1 d . . . . .
C9 C 0.6284(3) 0.47828(16) 1.2477(3) 0.0161(4) Uani 1 1 d . . . . .
C10 C 0.6743(4) 0.57644(17) 1.2947(4) 0.0202(5) Uani 1 1 d . . . . .
C11 C 0.9001(5) 0.5791(2) 1.3879(7) 0.0422(9) Uani 1 1 d . . . . .
C12 C 0.9674(4) 0.48287(17) 1.4334(4) 0.0202(5) Uani 1 1 d . . . . .
H2A H 0.389(4) 0.427(2) 0.758(4) 0.014(7) Uiso 1 1 d . . . . .
H2B H 0.452(5) 0.441(2) 0.555(5) 0.025(8) Uiso 1 1 d . . . . .
H3A H 0.358(5) 0.279(2) 0.638(5) 0.022(8) Uiso 1 1 d . . . . .
H3B H 0.502(4) 0.292(2) 0.516(5) 0.015(7) Uiso 1 1 d . . . . .
H4A H 0.717(4) 0.219(2) 0.784(4) 0.006(6) Uiso 1 1 d . . . . .
H4B H 0.600(5) 0.248(2) 0.919(5) 0.013(7) Uiso 1 1 d . . . . .
H5 H 1.003(6) 0.404(3) 1.065(5) 0.035(10) Uiso 1 1 d . . . . .
H6A H 1.253(5) 0.294(2) 1.034(5) 0.020(8) Uiso 1 1 d . . . . .
H6B H 1.082(6) 0.234(3) 0.932(6) 0.038(10) Uiso 1 1 d . . . . .
H6C H 1.117(6) 0.326(3) 0.801(6) 0.034(9) Uiso 1 1 d . . . . .
H7A H 0.941(4) 0.233(2) 1.197(4) 0.009(6) Uiso 1 1 d . . . . .
H7B H 1.105(5) 0.301(3) 1.316(5) 0.028(9) Uiso 1 1 d . . . . .
H8A H 0.657(4) 0.310(2) 1.238(4) 0.008(6) Uiso 1 1 d . . . . .
H8B H 0.842(6) 0.308(3) 1.457(6) 0.036(10) Uiso 1 1 d . . . . .
H10A H 0.587(6) 0.599(3) 1.376(6) 0.032(9) Uiso 1 1 d . . . . .
H10B H 0.644(6) 0.613(3) 1.164(6) 0.034(9) Uiso 1 1 d . . . . .
H11A H 0.919(8) 0.616(4) 1.491(9) 0.080(17) Uiso 1 1 d . . . . .
H12A H 1.069(6) 0.468(3) 1.376(6) 0.032(9) Uiso 1 1 d . . . . .
H12B H 0.996(5) 0.467(2) 1.572(5) 0.019(8) Uiso 1 1 d . . . . .
O3 O 0.3486(3) 0.62358(14) 0.6426(3) 0.0311(5) Uani 1 1 d . . . . .
O4 O 0.5382(3) 0.65365(14) 0.7708(3) 0.0299(4) Uani 1 1 d . . . . .
H3 H 0.283(8) 0.588(4) 0.735(9) 0.075(16) Uiso 1 1 d . . . . .
H4 H 0.594(5) 0.603(3) 0.766(5) 0.024(8) Uiso 1 1 d . . . . .
O5 O 0.1747(3) 0.56451(14) 0.9364(3) 0.0270(4) Uani 1 1 d . . . . .
H5A H 0.070(5) 0.577(2) 1.001(5) 0.014(5) Uiso 1 1 d . . . . .
H5B H 0.260(5) 0.530(2) 1.000(5) 0.014(5) Uiso 1 1 d . . . . .
H11B H 0.967(8) 0.599(4) 1.292(8) 0.072(16) Uiso 1 1 d . . . . .

loop_
_atom_site_aniso_label
_atom_site_aniso_U_11
_atom_site_aniso_U_22
_atom_site_aniso_U_33
_atom_site_aniso_U_23
_atom_site_aniso_U_13
_atom_site_aniso_U_12
O1 0.0175(8) 0.0148(8) 0.0247(9) 0.0027(7) 0.0040(7) 0.0005(6)
O2 0.0146(8) 0.0237(9) 0.0208(8) 0.0006(7) 0.0003(6) 0.0005(6)
N1 0.0119(8) 0.0121(8) 0.0161(8) 0.0002(7) 0.0026(6) -0.0014(7)
N2 0.0144(9) 0.0168(9) 0.0174(9) -0.0005(7) 0.0022(7) 0.0002(7)
C1 0.0124(9) 0.0153(9) 0.0159(9) 0.0018(8) 0.0045(7) 0.0022(8)
C2 0.0116(9) 0.0201(11) 0.0162(10) 0.0034(8) 0.0018(8) 0.0015(8)
C3 0.0124(9) 0.0227(11) 0.0166(10) -0.0022(8) 0.0031(8) -0.0011(9)
C4 0.0130(10) 0.0158(10) 0.0201(11) -0.0007(8) 0.0011(8) -0.0027(8)
C5 0.0103(9) 0.0140(10) 0.0174(9) 0.0012(8) 0.0025(7) 0.0000(7)
C6 0.0139(10) 0.0256(12) 0.0233(11) -0.0012(9) 0.0057(9) 0.0046(9)
C7 0.0151(10) 0.0152(10) 0.0181(10) 0.0030(8) 0.0020(8) 0.0017(8)
C8 0.0158(10) 0.0174(11) 0.0163(9) 0.0028(8) 0.0038(8) -0.0001(8)
C9 0.0170(10) 0.0180(10) 0.0132(9) 0.0005(8) 0.0041(8) 0.0014(8)
C10 0.0223(11) 0.0164(10) 0.0206(11) -0.0028(8) 0.0036(9) 0.0009(9)
C11 0.0278(15) 0.0181(13) 0.063(2) 0.0054(14) -0.0174(15) -0.0045(12)
C12 0.0150(10) 0.0231(11) 0.0199(11) -0.0029(9) 0.0003(8) -0.0026(9)
O3 0.0313(10) 0.0277(10) 0.0315(10) 0.0012(8) 0.0039(8) 0.0028(8)
O4 0.0319(11) 0.0201(9) 0.0359(11) 0.0019(8) 0.0062(9) 0.0026(8)
O5 0.0194(9) 0.0254(9) 0.0320(10) 0.0083(8) -0.0004(8) -0.0035(7)

loop_
_atom_type_symbol
_atom_type_description
_atom_type_scat_dispersion_real
_atom_type_scat_dispersion_imag
_atom_type_scat_source
C C 0.0033 0.0016 'International Tables Vol C Tables 4.2.6.8 and 6.1.1.4'
H H 0.0000 0.0000 'International Tables Vol C Tables 4.2.6.8 and 6.1.1.4'
N N 0.0061 0.0033 'International Tables Vol C Tables 4.2.6.8 and 6.1.1.4'
O O 0.0106 0.0060 'International Tables Vol C Tables 4.2.6.8 and 6.1.1.4'

loop_
_exptl_crystal_face_index_h
_exptl_crystal_face_index_k
_exptl_crystal_face_index_l
_exptl_crystal_face_perp_dist
0.00 1.00 0.00 0.1090
0.00 -1.00 0.00 0.0840
-1.00 0.00 1.00 0.0780
1.00 0.00 -1.00 0.0290
1.00 -1.00 1.00 0.0520
-1.00 1.00 -1.00 0.0380
0.00 0.00 1.00 0.0830
0.00 0.00 -1.00 0.0330
-1.00 1.00 1.00 0.0900
1.00 -1.00 -1.00 0.0490

loop_
_geom_angle_atom_site_label_1
_geom_angle_atom_site_label_2
_geom_angle_atom_site_label_3
_geom_angle
_geom_angle_site_symmetry_1
_geom_angle_site_symmetry_3
_geom_angle_publ_flag
C1 N1 C4 114.07(19) . . ?
C1 N1 C5 123.14(19) . . ?
C5 N1 C4 122.69(18) . . ?
C8 N2 C12 122.54(19) . . ?
C9 N2 C8 123.42(19) . . ?
C9 N2 C12 113.8(2) . . ?
O1 C1 N1 125.3(2) . . ?
O1 C1 C2 125.7(2) . . ?
N1 C1 C2 109.0(2) . . ?
C1 C2 C3 104.46(18) . . ?
C1 C2 H2A 103.2(17) . . ?
C1 C2 H2B 109(2) . . ?
C3 C2 H2A 114.9(19) . . ?
C3 C2 H2B 116(2) . . ?
H2A C2 H2B 108(3) . . ?
C2 C3 C4 104.22(19) . . ?
C2 C3 H3A 113(2) . . ?
C2 C3 H3B 107.5(19) . . ?
C4 C3 H3A 113(2) . . ?
C4 C3 H3B 111.3(18) . . ?
H3A C3 H3B 108(3) . . ?
N1 C4 C3 103.31(18) . . ?
N1 C4 H4A 112.2(18) . . ?
N1 C4 H4B 109(2) . . ?
C3 C4 H4A 113.9(17) . . ?
C3 C4 H4B 112(2) . . ?
H4A C4 H4B 106(3) . . ?
N1 C5 C6 110.57(18) . . ?
N1 C5 C7 112.12(17) . . ?
N1 C5 H5 104(2) . . ?
C6 C5 C7 110.66(19) . . ?
C6 C5 H5 114(2) . . ?
C7 C5 H5 105(2) . . ?
C5 C6 H6A 109.6(19) . . ?
C5 C6 H6B 104(2) . . ?
C5 C6 H6C 109(2) . . ?
H6A C6 H6B 102(3) . . ?
H6A C6 H6C 113(3) . . ?
H6B C6 H6C 118(3) . . ?
C5 C7 C8 114.81(19) . . ?
C5 C7 H7A 108.8(17) . . ?
C5 C7 H7B 105(2) . . ?
C8 C7 H7A 109.5(18) . . ?
C8 C7 H7B 113(2) . . ?
H7A C7 H7B 105(3) . . ?
N2 C8 C7 113.71(19) . . ?
N2 C8 H8A 107.6(16) . . ?
N2 C8 H8B 108(2) . . ?
C7 C8 H8A 111.7(15) . . ?
C7 C8 H8B 104(2) . . ?
H8A C8 H8B 111(3) . . ?
O2 C9 N2 124.9(2) . . ?
O2 C9 C10 126.0(2) . . ?
N2 C9 C10 109.2(2) . . ?
C9 C10 C11 104.4(2) . . ?
C9 C10 H10A 109(2) . . ?
C9 C10 H10B 110(2) . . ?
C11 C10 H10A 118(2) . . ?
C11 C10 H10B 107(2) . . ?
H10A C10 H10B 109(3) . . ?
C10 C11 H11A 106(4) . . ?
C10 C11 H11B 110(3) . . ?
C12 C11 C10 106.7(2) . . ?
C12 C11 H11A 117(4) . . ?
C12 C11 H11B 105(4) . . ?
H11A C11 H11B 112(5) . . ?
N2 C12 C11 104.1(2) . . ?
N2 C12 H12A 105(2) . . ?
N2 C12 H12B 108.0(19) . . ?
C11 C12 H12A 112(2) . . ?
C11 C12 H12B 114.2(19) . . ?
H12A C12 H12B 113(3) . . ?
O4 O3 H3 105(3) . . ?
O3 O4 H4 93(2) . . ?
H5A O5 H5B 113(3) . . ?

loop_
_geom_bond_atom_site_label_1
_geom_bond_atom_site_label_2
_geom_bond_distance
_geom_bond_site_symmetry_2
_geom_bond_publ_flag
O1 C1 1.244(3) . ?
O2 C9 1.239(3) . ?
N1 C1 1.340(3) . ?
N1 C4 1.470(3) . ?
N1 C5 1.467(3) . ?
N2 C8 1.458(3) . ?
N2 C9 1.349(3) . ?
N2 C12 1.463(3) . ?
C1 C2 1.512(3) . ?
C2 C3 1.536(3) . ?
C2 H2A 1.01(3) . ?
C2 H2B 0.97(3) . ?
C3 C4 1.547(3) . ?
C3 H3A 0.87(3) . ?
C3 H3B 0.96(3) . ?
C4 H4A 0.94(3) . ?
C4 H4B 0.88(3) . ?
C5 C6 1.523(3) . ?
C5 C7 1.530(3) . ?
C5 H5 0.98(4) . ?
C6 H6A 0.99(3) . ?
C6 H6B 0.93(4) . ?
C6 H6C 1.05(4) . ?
C7 C8 1.533(3) . ?
C7 H7A 0.94(3) . ?
C7 H7B 1.04(4) . ?
C8 H8A 1.05(3) . ?
C8 H8B 1.02(4) . ?
C9 C10 1.514(3) . ?
C10 C11 1.524(4) . ?
C10 H10A 1.00(4) . ?
C10 H10B 1.03(4) . ?
C11 C12 1.515(4) . ?
C11 H11A 0.89(6) . ?
C11 H11B 0.96(6) . ?
C12 H12A 0.93(4) . ?
C12 H12B 0.96(3) . ?
O3 O4 1.446(3) . ?
O3 H3 1.02(6) . ?
O4 H4 0.85(4) . ?
O5 H5A 0.97(3) . ?
O5 H5B 0.82(3) . ?

loop_
_geom_hbond_atom_site_label_D
_geom_hbond_atom_site_label_H
_geom_hbond_atom_site_label_A
_geom_hbond_distance_DH
_geom_hbond_distance_HA
_geom_hbond_distance_DA
_geom_hbond_angle_DHA
_geom_hbond_site_symmetry_A
_geom_hbond_publ_flag
O3 H3 O5 1.02(6) 1.80(6) 2.783(3) 160(5) . yes
O4 H4 O1 0.85(4) 1.94(4) 2.758(3) 162(3) . yes
O5 H5A O1 0.97(3) 2.41(3) 2.907(3) 111(2) 1_455 yes
O5 H5B O2 0.82(3) 1.97(4) 2.788(3) 179(3) . yes

loop_
_geom_torsion_atom_site_label_1
_geom_torsion_atom_site_label_2
_geom_torsion_atom_site_label_3
_geom_torsion_atom_site_label_4
_geom_torsion
_geom_torsion_site_symmetry_1
_geom_torsion_site_symmetry_2
_geom_torsion_site_symmetry_3
_geom_torsion_site_symmetry_4
_geom_torsion_publ_flag
C5 C7 C8 N2 -46.4(3) . . . . ?
C6 C5 N1 C1 -113.7(2) . . . . ?
C6 C5 N1 C4 70.1(3) . . . . ?
C6 C5 C7 C8 -174.4(2) . . . . ?
C7 C5 N1 C1 122.3(2) . . . . ?
C7 C5 N1 C4 -53.9(3) . . . . ?
C7 C8 N2 C9 126.0(2) . . . . ?
C7 C8 N2 C12 -60.1(3) . . . . ?
C8 C7 C5 N1 -50.4(3) . . . . ?
